data_4035105
loop_
_publ_author_name
'Pillaiyar, Thanigaimalai'
'Gorska, Ewelina'
'Schnakenburg, Gregor'
'M\"uller, Christa E'

_publ_section_title
;
 General Synthesis of Unsymmetrical 3,3'-(Aza)diindolylmethane
 Derivatives.
;
_journal_issue 17
_journal_name_full 'The Journal of organic chemistry'
_journal_page_first 9902
_journal_page_last 9913
_journal_paper_doi 10.1021/acs.joc.8b01349
_journal_volume 83
_journal_year 2018
_chemical_absolute_configuration ad
_chemical_formula_moiety 'C16 H13 N3'
_chemical_formula_sum 'C16 H13 N3'
_chemical_formula_weight 247.29
_chemical_name_systematic yazh-K131
_space_group_crystal_system orthorhombic
_space_group_IT_number 33
_space_group_name_Hall 'P 2c -2n'
_space_group_name_H-M_alt 'P n a 21'
_atom_sites_solution_hydrogens geom
_atom_sites_solution_primary direct
_audit_creation_date 2017-11-09
_audit_creation_method
;
Olex2 1.2
(compiled 2017.08.10 svn.r3458 for OlexSys, GUI svn.r5381)
;
_cell_angle_alpha 90
_cell_angle_beta 90
_cell_angle_gamma 90
_cell_formula_units_Z 4
_cell_length_a 7.5688(6)
_cell_length_b 16.8412(15)
_cell_length_c 9.6681(8)
_cell_measurement_reflns_used 9927
_cell_measurement_temperature 100
_cell_measurement_theta_max 72.25
_cell_measurement_theta_min 5.25
_cell_volume 1232.37(18)
_computing_cell_refinement 'SAINT v8.37A (Bruker, 2015)'
_computing_data_reduction 'SAINT v8.37A (Bruker, 2015)'
_computing_molecular_graphics 'Olex2 (Dolomanov et al., 2009)'
_computing_publication_material 'Olex2 (Dolomanov et al., 2009)'
_computing_structure_refinement 'XL (Sheldrick, 2008)'
_computing_structure_solution 'XS (Sheldrick, 2008)'
_diffrn_ambient_temperature 100.0
_diffrn_detector 'Bruker Photon100 detector'
_diffrn_detector_area_resol_mean 7.9
_diffrn_detector_type 'CMOS area detector'
_diffrn_measured_fraction_theta_full 1.000
_diffrn_measured_fraction_theta_max 1.000
_diffrn_measurement_device 'three-circle diffractometer'
_diffrn_measurement_device_type 'Bruker D8-Venture'
_diffrn_measurement_method 'fine slicing \w and \f scans'
_diffrn_radiation_monochromator 'mirror optics'
_diffrn_radiation_probe x-ray
_diffrn_radiation_type CuK\a
_diffrn_radiation_wavelength 1.54178
_diffrn_reflns_av_R_equivalents 0.1422
_diffrn_reflns_av_unetI/netI 0.0613
_diffrn_reflns_Laue_measured_fraction_full 1.000
_diffrn_reflns_Laue_measured_fraction_max 1.000
_diffrn_reflns_limit_h_max 9
_diffrn_reflns_limit_h_min -9
_diffrn_reflns_limit_k_max 20
_diffrn_reflns_limit_k_min -20
_diffrn_reflns_limit_l_max 11
_diffrn_reflns_limit_l_min -10
_diffrn_reflns_number 22364
_diffrn_reflns_point_group_measured_fraction_full 1.000
_diffrn_reflns_point_group_measured_fraction_max 1.000
_diffrn_reflns_theta_full 67.485
_diffrn_reflns_theta_max 67.484
_diffrn_reflns_theta_min 5.253
_diffrn_source 'microfocus sealed X-ray tube'
_diffrn_source_type 'Incoatec I\ms'
_diffrn_standards_number 0
_exptl_absorpt_coefficient_mu 0.638
_exptl_absorpt_correction_T_max 0.7536
_exptl_absorpt_correction_T_min 0.4509
_exptl_absorpt_correction_type empirical
_exptl_absorpt_process_details
'SADABS-2014/5 (Bruker,2014/5) was used for absorption correction. wR2(int) was 0.1676 before and 0.1174 after correction. The Ratio of minimum to maximum transmission is 0.5983. The \l/2 correction factor is Not present.'
_exptl_crystal_colour 'clear colourless'
_exptl_crystal_colour_lustre clear
_exptl_crystal_colour_primary colourless
_exptl_crystal_density_diffrn 1.333
_exptl_crystal_description needle
_exptl_crystal_F_000 520
_exptl_crystal_size_max 0.35
_exptl_crystal_size_mid 0.1
_exptl_crystal_size_min 0.05
_refine_diff_density_max 0.422
_refine_diff_density_min -0.329
_refine_diff_density_rms 0.083
_refine_ls_abs_structure_details
;
 Refined as an inversion twin.
;
_refine_ls_abs_structure_Flack 0.3(17)
_refine_ls_extinction_method none
_refine_ls_goodness_of_fit_ref 1.111
_refine_ls_hydrogen_treatment constr
_refine_ls_matrix_type full
_refine_ls_number_parameters 173
_refine_ls_number_reflns 2168
_refine_ls_number_restraints 7
_refine_ls_restrained_S_all 1.117
_refine_ls_R_factor_all 0.0859
_refine_ls_R_factor_gt 0.0752
_refine_ls_shift/su_max 0.001
_refine_ls_shift/su_mean 0.000
_refine_ls_structure_factor_coef Fsqd
_refine_ls_weighting_details 'w=1/[\s^2^(Fo^2^)+(0.1256P)^2^+1.3069P] where P=(Fo^2^+2Fc^2^)/3'
_refine_ls_weighting_scheme calc
_refine_ls_wR_factor_gt 0.2023
_refine_ls_wR_factor_ref 0.2130
_reflns_Friedel_coverage 0.878
_reflns_Friedel_fraction_full 1.000
_reflns_Friedel_fraction_max 1.000
_reflns_number_gt 1911
_reflns_number_total 2168
_reflns_threshold_expression 'I > 2\s(I)'
_cod_data_source_file jo8b01349_si_002.cif
_cod_data_source_block 12a
_cod_database_code 4035105
_shelx_shelxl_version_number 2014/7
_shelx_space_group_comment
;
The symmetry employed for this shelxl refinement is uniquely defined
by the following loop, which should always be used as a source of
symmetry information in preference to the above space-group names.
They are only intended as comments.
;
_shelx_estimated_absorpt_t_max 0.969
_shelx_estimated_absorpt_t_min 0.808
_olex2_refinement_description
;
1. Twinned data refinement
 Scales: 0.7(17)
 0.3(17)
2. Fixed Uiso
 At 1.2 times of:
  All C(H) groups, All C(H,H) groups, All N(H) groups
3. Uiso/Uaniso restraints and constraints
Uanis(C1) \\sim Ueq: with sigma of 0.002 and sigma for terminal atoms of 0.004
4.a Secondary CH2 refined with riding coordinates:
 C8(H8A,H8B)
4.b Aromatic/amide H refined with riding coordinates:
 N3(H3), C3(H3A), C4(H4), C5(H5), C6(H6), C7(H7), C10(H10), C13(H13), C14(H14),
  C15(H15), C16(H16)
;
_olex2_submission_special_instructions 'No special instructions were received'

loop_
_space_group_symop_operation_xyz
'x, y, z'
'-x, -y, z+1/2'
'-x+1/2, y+1/2, z+1/2'
'x+1/2, -y+1/2, z'

loop_
_atom_site_label
_atom_site_type_symbol
_atom_site_fract_x
_atom_site_fract_y
_atom_site_fract_z
_atom_site_U_iso_or_equiv
_atom_site_adp_type
_atom_site_occupancy
_atom_site_site_symmetry_order
_atom_site_calc_flag
_atom_site_refinement_flags_posn
_atom_site_refinement_flags_adp
N1 N -0.0295(7) 0.6289(3) 0.3818(6) 0.0270(13) Uani 1 1 d . .
N2 N 0.1347(6) 0.7483(3) 0.1095(6) 0.0261(12) Uani 1 1 d . .
N3 N 0.1371(8) 0.6804(3) 0.8340(6) 0.0308(13) Uani 1 1 d . .
H3 H 0.1470 0.7074 0.9115 0.037 Uiso 1 1 calc R .
C1 C 0.0138(8) 0.7015(3) 0.3300(7) 0.0223(13) Uani 1 1 d . U
C2 C 0.0793(8) 0.6881(4) 0.1917(7) 0.0225(14) Uani 1 1 d . .
C3 C 0.0719(8) 0.6057(4) 0.1694(7) 0.0298(15) Uani 1 1 d . .
H3A H 0.1074 0.5788 0.0877 0.036 Uiso 1 1 calc R .
C4 C 0.0051(8) 0.5715(3) 0.2855(8) 0.0297(16) Uani 1 1 d . .
H4 H -0.0147 0.5162 0.2978 0.036 Uiso 1 1 calc R .
C5 C -0.0007(8) 0.7777(3) 0.3796(8) 0.0250(14) Uani 1 1 d . .
H5 H -0.0477 0.7882 0.4688 0.030 Uiso 1 1 calc R .
C6 C 0.0557(8) 0.8383(4) 0.2945(7) 0.0244(13) Uani 1 1 d . .
H6 H 0.0495 0.8919 0.3250 0.029 Uiso 1 1 calc R .
C7 C 0.1224(8) 0.8204(4) 0.1623(8) 0.0282(15) Uani 1 1 d . .
H7 H 0.1616 0.8635 0.1068 0.034 Uiso 1 1 calc R .
C8 C -0.1029(9) 0.6147(4) 0.5199(7) 0.0285(15) Uani 1 1 d . .
H8A H -0.1407 0.5586 0.5263 0.034 Uiso 1 1 calc R .
H8B H -0.2091 0.6483 0.5320 0.034 Uiso 1 1 calc R .
C9 C 0.0237(7) 0.6318(4) 0.6349(7) 0.0216(13) Uani 1 1 d . .
C10 C -0.0080(9) 0.6787(4) 0.7499(8) 0.0307(16) Uani 1 1 d . .
H10 H -0.1156 0.7060 0.7677 0.037 Uiso 1 1 calc R .
C11 C 0.2655(8) 0.6323(3) 0.7764(7) 0.0243(13) Uani 1 1 d . .
C12 C 0.2000(7) 0.6017(3) 0.6518(6) 0.0213(13) Uani 1 1 d . .
C13 C 0.4366(9) 0.6158(4) 0.8256(7) 0.0290(15) Uani 1 1 d . .
H13 H 0.4794 0.6380 0.9095 0.035 Uiso 1 1 calc R .
C14 C 0.5389(9) 0.5660(4) 0.7460(7) 0.0319(17) Uani 1 1 d . .
H14 H 0.6550 0.5533 0.7761 0.038 Uiso 1 1 calc R .
C15 C 0.4765(9) 0.5334(4) 0.6211(8) 0.0294(15) Uani 1 1 d . .
H15 H 0.5506 0.4989 0.5693 0.035 Uiso 1 1 calc R .
C16 C 0.3083(8) 0.5507(4) 0.5726(7) 0.0256(14) Uani 1 1 d . .
H16 H 0.2670 0.5288 0.4880 0.031 Uiso 1 1 calc R .

loop_
_atom_site_aniso_label
_atom_site_aniso_U_11
_atom_site_aniso_U_22
_atom_site_aniso_U_33
_atom_site_aniso_U_23
_atom_site_aniso_U_13
_atom_site_aniso_U_12
N1 0.027(3) 0.025(3) 0.028(3) -0.001(2) -0.008(2) -0.002(2)
N2 0.016(2) 0.040(3) 0.022(3) -0.002(2) -0.006(2) 0.001(2)
N3 0.038(3) 0.033(3) 0.021(3) -0.003(2) -0.001(3) 0.001(2)
C1 0.017(2) 0.027(2) 0.022(2) 0.0016(19) -0.0084(19) -0.0003(17)
C2 0.014(3) 0.036(3) 0.018(3) -0.001(3) -0.005(2) 0.003(2)
C3 0.029(3) 0.041(4) 0.019(4) -0.007(3) -0.005(3) 0.006(3)
C4 0.030(3) 0.021(3) 0.038(5) -0.004(3) -0.010(3) 0.003(2)
C5 0.019(3) 0.035(3) 0.021(3) -0.002(3) -0.001(2) 0.003(2)
C6 0.025(3) 0.032(3) 0.016(3) -0.001(3) -0.008(3) 0.000(2)
C7 0.021(3) 0.030(3) 0.033(4) 0.004(3) -0.012(3) -0.004(2)
C8 0.027(3) 0.031(3) 0.027(4) 0.004(3) -0.005(3) -0.003(3)
C9 0.018(3) 0.030(3) 0.017(3) 0.004(2) 0.001(3) -0.003(2)
C10 0.028(4) 0.033(3) 0.032(4) 0.001(3) 0.005(3) 0.000(3)
C11 0.029(3) 0.027(3) 0.017(3) 0.002(2) 0.002(3) -0.002(2)
C12 0.022(3) 0.027(3) 0.015(3) 0.003(2) 0.005(3) -0.004(2)
C13 0.033(4) 0.033(3) 0.021(4) 0.003(3) -0.004(3) -0.004(3)
C14 0.026(3) 0.039(4) 0.031(5) 0.005(3) -0.009(3) -0.002(3)
C15 0.027(3) 0.029(3) 0.032(4) 0.004(3) 0.003(3) 0.001(3)
C16 0.026(3) 0.030(3) 0.020(3) -0.001(2) -0.002(3) -0.004(2)

loop_
_atom_type_symbol
_atom_type_description
_atom_type_scat_dispersion_real
_atom_type_scat_dispersion_imag
_atom_type_scat_source
C C 0.0181 0.0091 'International Tables Vol C Tables 4.2.6.8 and 6.1.1.4'
H H 0.0000 0.0000 'International Tables Vol C Tables 4.2.6.8 and 6.1.1.4'
N N 0.0311 0.0180 'International Tables Vol C Tables 4.2.6.8 and 6.1.1.4'

loop_
_geom_angle_atom_site_label_1
_geom_angle_atom_site_label_2
_geom_angle_atom_site_label_3
_geom_angle
C1 N1 C4 109.8(6)
C1 N1 C8 125.0(5)
C4 N1 C8 125.2(5)
C7 N2 C2 116.1(6)
C10 N3 C11 108.3(6)
N1 C1 C2 106.4(5)
N1 C1 C5 133.7(6)
C5 C1 C2 119.7(6)
N2 C2 C1 122.2(6)
N2 C2 C3 131.4(6)
C3 C2 C1 106.4(6)
C4 C3 C2 107.9(6)
C3 C4 N1 109.4(6)
C1 C5 C6 117.3(6)
C5 C6 C7 119.7(6)
N2 C7 C6 125.0(6)
N1 C8 C9 113.8(5)
C10 C9 C8 126.5(6)
C10 C9 C12 105.8(6)
C12 C9 C8 127.7(6)
N3 C10 C9 110.5(6)
N3 C11 C12 108.2(6)
N3 C11 C13 128.8(6)
C12 C11 C13 123.0(6)
C11 C12 C9 107.3(5)
C11 C12 C16 119.0(6)
C16 C12 C9 133.8(6)
C14 C13 C11 116.7(6)
C13 C14 C15 121.9(6)
C16 C15 C14 121.0(6)
C15 C16 C12 118.5(6)

loop_
_geom_bond_atom_site_label_1
_geom_bond_atom_site_label_2
_geom_bond_distance
N1 C1 1.360(8)
N1 C4 1.368(8)
N1 C8 1.466(9)
N2 C2 1.356(9)
N2 C7 1.321(8)
N3 C10 1.367(9)
N3 C11 1.382(8)
C1 C2 1.444(9)
C1 C5 1.375(8)
C2 C3 1.405(9)
C3 C4 1.359(11)
C5 C6 1.378(9)
C6 C7 1.407(10)
C8 C9 1.496(9)
C9 C10 1.385(10)
C9 C12 1.436(8)
C11 C12 1.401(9)
C11 C13 1.407(9)
C12 C16 1.413(8)
C13 C14 1.377(10)
C14 C15 1.408(10)
C15 C16 1.387(9)

loop_
_twin_individual_id
_twin_individual_mass_fraction_refined
1 0.7(17)
2 0.3(17)
